data_2100791
loop_
_publ_author_name
'Morooka, M.'
'Ohba, S.'
'Toriumi, K.'

_publ_section_title
;
 Electron-density distribution in crystals of
 1,4,7,10,13,16-hexaazacyclooctadecanecobalt(III) trichloride,
 <i>meso</i>-[Co(hexaen)]Cl~3~ at 106 K
;
_journal_issue 4
_journal_name_full 'Acta Crystallographica Section B'
_journal_page_first 459
_journal_page_last 463
_journal_paper_doi 10.1107/S0108768192002714
_journal_volume 48
_journal_year 1992
_chemical_formula_sum 'C12 H30 Cl3 Co N6'
_chemical_formula_weight 423.7
_symmetry_cell_setting rhombohedral
_symmetry_space_group_name_Hall '-R 3'
_symmetry_space_group_name_H-M 'R -3'
_cell_angle_alpha 90
_cell_angle_beta 90
_cell_angle_gamma 120
_cell_formula_units_Z 3
_cell_length_a 9.25360(10)
_cell_length_b 9.25360(10)
_cell_length_c 16.7028(5)
_cell_volume 1238.63(4)
_diffrn_radiation_type Mo
_diffrn_radiation_wavelength 0.70926
_exptl_absorpt_coefficient_mu 1.532
_exptl_crystal_density_diffrn 1.70
_exptl_crystal_F_000 666
_cod_data_source_file as0590.cif
_cod_data_source_block as0590a
_cod_original_formula_sum 'C12 H30 Cl3 Co1 N6'
_cod_database_code 2100791

loop_
_atom_site_label
_atom_site_fract_x
_atom_site_fract_y
_atom_site_fract_z
Co .0 .0 .0
Cl(1) .0 .0 .50000
Cl(2) .0 .0 .223790(10)
N .21367(3) .12017(3) .061000(10)
C(1) .29173(3) .01357(3) .06045(2)
C(2) .33030(3) .28851(3) .02538(2)
H(1) .1903(13) .1303(13) .1129(7)
H(2) .2281(15) -.0834(15) .0973(7)
H(3) .4103(16) .0767(15) .0820(8)
H(4) .4511(15) .3142(14) .0272(7)
H(5) .3265(14) .3796(15) .0564(7)

loop_
_geom_angle_atom_site_label_1
_geom_angle_atom_site_label_2
_geom_angle_atom_site_label_3
_geom_angle
Co N C(1) 107.57(2)
Co N C(2) 111.89(2)
C(1) N C(2) 110.47(2)

loop_
_geom_bond_atom_site_label_1
_geom_bond_atom_site_label_2
_geom_bond_distance
Co N 1.9963(2)
N C(1) 1.4857(5)
N C(2) 1.5047(3)
N H(1) 0.910(10)
C(1) H(2) 1.000(10)
C(2) H(4) 1.020(10)
C(1) H(3) 1.020(10)
C(2) H(5) 1.000(10)
